data_7122520
loop_
_publ_author_name
'Francuz, Jovana'
'Popsavin, Mirjana'
'Djoki\'c, Sanja'
'Koji\'c, Vesna'
'Srdi\'c-Raji\'c, Tatjana'
'Rodi\'c, Marko V'
'Jakimov, Dimitar'
'Popsavin, Velimir'

_publ_section_title
;
 Novel <i>O</i>-methyl goniofufurone and 7-<i>epi</i>-goniofufurone
 derivatives: synthesis, <i>in vitro</i> cytotoxicity and SAR analysis.
;
_journal_issue 12
_journal_name_full MedChemComm
_journal_page_first 2017
_journal_page_last 2027
_journal_paper_doi 10.1039/c8md00431e
_journal_volume 9
_journal_year 2018
_chemical_absolute_configuration syn
_chemical_compound_source synthetic
_chemical_formula_moiety 'C15 H18 O5'
_chemical_formula_sum 'C15 H18 O5'
_chemical_formula_weight 278.29
_chemical_melting_point 392
_chemical_name_common 3,6-Anhydro-2-deoxy-5,7-di-O-methyl-7-C-phenyl-L-glycero-D-ido-heptono-1,4-lactone
_chemical_name_systematic 3,6-Anhydro-2-deoxy-5,7-di-O-methyl-7-C-phenyl-L-glycero-D-ido-heptono-1,4-lactone
_space_group_IT_number 19
_space_group_name_Hall 'P 2ac 2ab'
_space_group_name_H-M_alt 'P 21 21 21'
_symmetry_cell_setting orthorhombic
_symmetry_Int_Tables_number 19
_symmetry_space_group_name_Hall 'P 2ac 2ab'
_symmetry_space_group_name_H-M 'P 21 21 21'
_atom_sites_solution_hydrogens geom
_atom_sites_solution_primary dual
_atom_sites_solution_secondary dual
_audit_creation_date 2015-10-09T22:49:23-00:00
_audit_creation_method 'WinGX routine CIF_UPDATE'
_audit_update_record
;
2018-05-15 deposited with the CCDC.
2018-10-24 downloaded from the CCDC.
;
_cell_angle_alpha 90
_cell_angle_beta 90
_cell_angle_gamma 90
_cell_formula_units_Z 4
_cell_length_a 8.1993(2)
_cell_length_b 9.5498(2)
_cell_length_c 18.6176(4)
_cell_measurement_reflns_used 6497
_cell_measurement_temperature 294(2)
_cell_measurement_theta_max 27.361
_cell_measurement_theta_min 2.395
_cell_volume 1457.79(6)
_computing_cell_refinement
;
        CrysAlisPro, Agilent Technologies,
        Version 1.171.37.35 (release 13-08-2014 CrysAlis171 .NET)
        (compiled Aug 13 2014,18:06:01)
;
_computing_data_collection
;
        CrysAlisPro, Agilent Technologies,
        Version 1.171.37.35 (release 13-08-2014 CrysAlis171 .NET)
        (compiled Aug 13 2014,18:06:01)
;
_computing_data_reduction
;
        CrysAlisPro, Agilent Technologies,
        Version 1.171.37.35 (release 13-08-2014 CrysAlis171 .NET)
        (compiled Aug 13 2014,18:06:01)
;
_computing_molecular_graphics 'Mercury CSD (Macrae et al., 2008)'
_computing_publication_material 'SHELXLE (H\"ubschle et al., 2011)'
_computing_structure_refinement 'SHELXL-2014/7 (Sheldrick, 2014)'
_computing_structure_solution 'SHELXT 2014/5 (Sheldrick, 2015a)'
_diffrn_ambient_temperature 294(2)
_diffrn_detector 'CCD area detector'
_diffrn_detector_area_resol_mean 16.328
_diffrn_detector_type 'Sapphire3 (Oxford Diffraction)'
_diffrn_measured_fraction_theta_full 1
_diffrn_measured_fraction_theta_max 0.94
_diffrn_measurement_device '\k-geometry diffractometer'
_diffrn_measurement_device_type 'Gemini S (Oxford Diffraction)'
_diffrn_measurement_method '\w and \p scans'
_diffrn_measurement_specimen_support 'glass fiber'
_diffrn_orient_matrix_UB_11 -0.0744562
_diffrn_orient_matrix_UB_12 0.0283794
_diffrn_orient_matrix_UB_13 -0.0128064
_diffrn_orient_matrix_UB_21 0.0425816
_diffrn_orient_matrix_UB_22 0.0338341
_diffrn_orient_matrix_UB_23 -0.0282805
_diffrn_orient_matrix_UB_31 -0.0112495
_diffrn_orient_matrix_UB_32 -0.0597023
_diffrn_orient_matrix_UB_33 -0.022097
_diffrn_radiation_monochromator graphite
_diffrn_radiation_probe x-ray
_diffrn_radiation_type MoK\a
_diffrn_radiation_wavelength 0.71073
_diffrn_reflns_av_R_equivalents 0.0889
_diffrn_reflns_av_unetI/netI 0.0397
_diffrn_reflns_Laue_measured_fraction_full 1
_diffrn_reflns_Laue_measured_fraction_max 0.94
_diffrn_reflns_limit_h_max 10
_diffrn_reflns_limit_h_min -10
_diffrn_reflns_limit_k_max 12
_diffrn_reflns_limit_k_min -12
_diffrn_reflns_limit_l_max 25
_diffrn_reflns_limit_l_min -23
_diffrn_reflns_number 19102
_diffrn_reflns_point_group_measured_fraction_full 1
_diffrn_reflns_point_group_measured_fraction_max 0.911
_diffrn_reflns_theta_full 26.32
_diffrn_reflns_theta_max 29.066
_diffrn_reflns_theta_min 2.188
_diffrn_source 'fine focus sealed X-ray tube'
_diffrn_source_type 'Enhance (Mo) (Oxford Diffraction)'
_exptl_absorpt_coefficient_mu 0.095
_exptl_absorpt_correction_T_max 0.975
_exptl_absorpt_correction_T_min 0.952
_exptl_absorpt_correction_type analytical
_exptl_absorpt_process_details
;
        CrysAlisPro, Agilent Technologies,
        Version 1.171.37.35 (release 13-08-2014 CrysAlis171 .NET)
        (compiled Aug 13 2014,18:06:01)
 
 Analytical numeric absorption correction using a multifaceted crystal
 model based on expressions derived by R.C. Clark & J.S. Reid
 (Clark, R. C. & Reid, J. S. (1995). Acta Cryst. A51, 887-897), followed by
 empirical absorption correction using spherical harmonics,
 implemented in SCALE3 ABSPACK scaling algorithm.
;
_exptl_crystal_colour colourless
_exptl_crystal_density_diffrn 1.268
_exptl_crystal_description irregular
_exptl_crystal_F_000 592
_exptl_crystal_size_max 0.7044
_exptl_crystal_size_mid 0.5169
_exptl_crystal_size_min 0.3677
_refine_diff_density_max 0.366
_refine_diff_density_min -0.629
_refine_diff_density_rms 0.178
_refine_ls_abs_structure_details
; The absolute structure parameter is meaningless because the compound is a week 
 anomalous scatterer.

#_refine_ls_abs_structure_details
#;
# Flack x determined using 976 quotients [(I+)-(I-)]/[(I+)+(I-)]
# (Parsons, Flack and Wagner, Acta Cryst. B69 (2013) 249-259).
#;
#_refine_ls_abs_structure_Flack          0.0(3)
;
_refine_ls_extinction_coef 3.5(2)
_refine_ls_extinction_expression Fc^*^=kFc[1+0.001xFc^2^\l^3^/sin(2\q)]^-1/4^
_refine_ls_extinction_method 'SHELXL-2014/7 (Sheldrick 2014'
_refine_ls_goodness_of_fit_ref 1.17
_refine_ls_hydrogen_treatment constr
_refine_ls_matrix_type full
_refine_ls_number_parameters 184
_refine_ls_number_reflns 3548
_refine_ls_number_restraints 0
_refine_ls_restrained_S_all 1.17
_refine_ls_R_factor_all 0.1089
_refine_ls_R_factor_gt 0.0973
_refine_ls_shift/su_max 0
_refine_ls_shift/su_mean 0
_refine_ls_structure_factor_coef Fsqd
_refine_ls_weighting_details 'w=1/[\s^2^(Fo^2^)+(0.1300P)^2^] where P=(Fo^2^+2Fc^2^)/3'
_refine_ls_weighting_scheme calc
_refine_ls_wR_factor_gt 0.1872
_refine_ls_wR_factor_ref 0.2007
_reflns_Friedel_coverage 0.688
_reflns_Friedel_fraction_full 1
_reflns_Friedel_fraction_max 0.871
_reflns_number_gt 2797
_reflns_number_total 3548
_reflns_threshold_expression 'I > 2\s(I)'
_cod_data_source_file c8md00431e2.cif
_cod_data_source_block 8
_cod_depositor_comments 'Adding full bibliography for 7122519--7122524.cif.'
_cod_database_code 7122520
_shelx_space_group_comment
;
The symmetry employed for this shelxl refinement is uniquely defined
by the following loop, which should always be used as a source of
symmetry information in preference to the above space-group names.
        They are only intended as comments.
;
_cell_oxdiff_length_a 8.1993(3)
_cell_oxdiff_length_b 9.5516(3)
_cell_oxdiff_length_c 18.6139(7)
_cell_oxdiff_angle_alpha 89.979(3)
_cell_oxdiff_angle_beta 89.963(3)
_cell_oxdiff_angle_gamma 89.994(3)
_cell_oxdiff_volume 1457.78(9)
_cell_oxdiff_measurement_reflns_used 6497
_shelx_shelxl_version_number 2014/7

loop_
_symmetry_equiv_pos_as_xyz
'x, y, z'
'-x+1/2, -y, z+1/2'
'-x, y+1/2, -z+1/2'
'x+1/2, -y+1/2, -z'

loop_
_atom_site_label
_atom_site_type_symbol
_atom_site_fract_x
_atom_site_fract_y
_atom_site_fract_z
_atom_site_U_iso_or_equiv
_atom_site_adp_type
_atom_site_occupancy
_atom_site_site_symmetry_order
_atom_site_calc_flag
_atom_site_refinement_flags_posn
_atom_site_refinement_flags_adp
O1 O 0.2362(8) 0.7816(5) 0.4860(2) 0.1522(19) Uani 1 1 d . .
O2 O 0.4058(4) 0.7784(2) 0.39328(14) 0.0925(9) Uani 1 1 d . .
O3 O 0.2951(3) 0.5118(3) 0.32172(12) 0.0853(8) Uani 1 1 d . .
O4 O 0.5616(3) 0.6059(2) 0.23177(14) 0.0815(7) Uani 1 1 d . .
O5 O 0.0827(3) 0.5033(3) 0.20734(11) 0.0808(7) Uani 1 1 d . .
C1 C 0.3209(7) 0.7162(5) 0.4468(2) 0.1016(13) Uani 1 1 d . .
C2 C 0.3560(7) 0.5633(5) 0.44562(18) 0.0966(12) Uani 1 1 d . .
H2A H 0.2574 0.5095 0.4537 0.116 Uiso 1 1 calc R U
H2B H 0.4355 0.5389 0.4821 0.116 Uiso 1 1 calc R U
C3 C 0.4229(5) 0.5365(3) 0.37164(16) 0.0764(9) Uani 1 1 d . .
H3 H 0.504 0.4611 0.3715 0.092 Uiso 1 1 calc R U
C4 C 0.4965(4) 0.6754(3) 0.35200(18) 0.0770(9) Uani 1 1 d . .
H4 H 0.614 0.6791 0.3614 0.092 Uiso 1 1 calc R U
C5 C 0.4559(3) 0.6903(3) 0.27239(16) 0.0651(7) Uani 1 1 d . .
H5 H 0.4549 0.7881 0.2563 0.078 Uiso 1 1 calc R U
C6 C 0.2875(3) 0.6229(3) 0.27044(14) 0.0621(7) Uani 1 1 d . .
H6 H 0.2066 0.6916 0.2865 0.074 Uiso 1 1 calc R U
C7 C 0.2376(3) 0.5678(3) 0.19742(14) 0.0630(7) Uani 1 1 d . .
H7 H 0.3164 0.4967 0.182 0.076 Uiso 1 1 calc R U
C8 C 0.2311(3) 0.6827(3) 0.14195(14) 0.0626(7) Uani 1 1 d . .
C9 C 0.3289(4) 0.6770(4) 0.08136(15) 0.0729(8) Uani 1 1 d . .
H9 H 0.401 0.6026 0.0755 0.087 Uiso 1 1 calc R U
C10 C 0.3208(6) 0.7802(5) 0.02962(19) 0.0927(12) Uani 1 1 d . .
H10 H 0.3868 0.7743 -0.0109 0.111 Uiso 1 1 calc R U
C11 C 0.2178(7) 0.8899(5) 0.0372(2) 0.0991(13) Uani 1 1 d . .
H11 H 0.2123 0.9582 0.0017 0.119 Uiso 1 1 calc R U
C12 C 0.1202(5) 0.9006(5) 0.0980(3) 0.0990(13) Uani 1 1 d . .
H12 H 0.0516 0.9773 0.104 0.119 Uiso 1 1 calc R U
C13 C 0.1261(4) 0.7954(4) 0.15006(19) 0.0785(8) Uani 1 1 d . .
H13 H 0.0593 0.8009 0.1903 0.094 Uiso 1 1 calc R U
C14 C 0.7125(6) 0.6698(7) 0.2153(5) 0.138(2) Uani 1 1 d . .
H14A H 0.7429 0.6471 0.1669 0.207 Uiso 1 1 calc R U
H14B H 0.7946 0.6361 0.2478 0.207 Uiso 1 1 calc R U
H14C H 0.7026 0.7695 0.2201 0.207 Uiso 1 1 calc R U
C15 C 0.0299(6) 0.4265(5) 0.1471(2) 0.1043(14) Uani 1 1 d . .
H15A H -0.0738 0.3843 0.1572 0.156 Uiso 1 1 calc R U
H15B H 0.1081 0.3547 0.1363 0.156 Uiso 1 1 calc R U
H15C H 0.0195 0.4882 0.1066 0.156 Uiso 1 1 calc R U

loop_
_atom_site_aniso_label
_atom_site_aniso_U_11
_atom_site_aniso_U_22
_atom_site_aniso_U_33
_atom_site_aniso_U_23
_atom_site_aniso_U_13
_atom_site_aniso_U_12
O1 0.208(5) 0.146(3) 0.103(2) -0.032(2) 0.029(3) 0.035(4)
O2 0.131(2) 0.0680(13) 0.0784(14) -0.0107(10) -0.0206(15) -0.0001(13)
O3 0.1021(17) 0.0924(15) 0.0614(12) 0.0127(10) -0.0103(11) -0.0316(14)
O4 0.0590(11) 0.0883(14) 0.0971(15) 0.0040(13) 0.0064(11) 0.0007(10)
O5 0.0746(13) 0.1080(17) 0.0598(10) 0.0010(10) 0.0014(9) -0.0296(13)
C1 0.138(4) 0.103(3) 0.0636(18) -0.0115(18) -0.010(2) 0.006(3)
C2 0.140(3) 0.093(2) 0.0575(16) 0.0040(16) -0.0107(19) -0.001(2)
C3 0.098(2) 0.0683(16) 0.0626(15) 0.0027(12) -0.0136(14) 0.0019(15)
C4 0.0773(17) 0.0763(18) 0.0775(18) 0.0005(15) -0.0223(15) -0.0064(14)
C5 0.0629(14) 0.0646(14) 0.0680(14) 0.0048(12) -0.0078(12) -0.0026(11)
C6 0.0592(13) 0.0749(15) 0.0521(12) 0.0005(11) -0.0006(10) -0.0025(11)
C7 0.0587(13) 0.0763(15) 0.0540(12) -0.0044(11) 0.0038(10) -0.0095(11)
C8 0.0569(12) 0.0780(15) 0.0528(12) -0.0045(11) -0.0020(10) -0.0071(12)
C9 0.0789(17) 0.0835(18) 0.0563(13) -0.0062(13) 0.0062(12) -0.0120(15)
C10 0.111(3) 0.103(3) 0.0640(17) 0.0073(16) 0.0038(17) -0.026(2)
C11 0.113(3) 0.100(3) 0.084(2) 0.024(2) -0.023(2) -0.023(2)
C12 0.088(2) 0.090(2) 0.119(3) 0.007(2) -0.033(2) 0.0105(18)
C13 0.0646(15) 0.097(2) 0.0737(16) -0.0049(17) -0.0060(13) 0.0072(14)
C14 0.068(2) 0.152(4) 0.194(6) 0.014(4) 0.035(3) -0.009(3)
C15 0.117(3) 0.118(3) 0.0774(19) -0.003(2) -0.013(2) -0.055(3)

loop_
_atom_type_symbol
_atom_type_description
_atom_type_scat_dispersion_real
_atom_type_scat_dispersion_imag
_atom_type_scat_source
C C 0.0033 0.0016 'International Tables Vol C Tables 4.2.6.8 and 6.1.1.4'
H H 0 0 'International Tables Vol C Tables 4.2.6.8 and 6.1.1.4'
O O 0.0106 0.006 'International Tables Vol C Tables 4.2.6.8 and 6.1.1.4'

loop_
_exptl_crystal_face_index_h
_exptl_crystal_face_index_k
_exptl_crystal_face_index_l
_exptl_crystal_face_perp_dist
4 -3 -5 0.1838
-4 3 5 0.1838
1 0 -1 0.1724
2 1 5 0.2125
1 -1 -1 0.1911
-1 1 1 0.1911
5 3 1 0.1905
-4 2 5 0.2069
-1 -1 -1 0.2233
1 -1 1 0.2412
-1 1 -1 0.2412
-1 0 -1 0.1918
-1 -1 1 0.2458
1 1 -1 0.2458
0 0 -1 0.3197
1 5 -4 0.3068
0 1 5 0.3036

loop_
_geom_angle_atom_site_label_1
_geom_angle_atom_site_label_2
_geom_angle_atom_site_label_3
_geom_angle
C1 O2 C4 110.8(3)
C3 O3 C6 110.2(2)
C5 O4 C14 114.2(4)
C15 O5 C7 113.3(3)
O1 C1 O2 121.6(5)
O1 C1 C2 129.7(5)
O2 C1 C2 108.7(4)
C1 C2 C3 104.5(3)
C1 C2 H2A 110.8
C3 C2 H2A 110.8
C1 C2 H2B 110.8
C3 C2 H2B 110.8
H2A C2 H2B 108.9
O3 C3 C4 106.5(2)
O3 C3 C2 111.0(4)
C4 C3 C2 102.7(3)
O3 C3 H3 112.1
C4 C3 H3 112.1
C2 C3 H3 112.1
O2 C4 C3 105.3(3)
O2 C4 C5 109.8(3)
C3 C4 C5 103.4(2)
O2 C4 H4 112.6
C3 C4 H4 112.6
C5 C4 H4 112.6
O4 C5 C6 107.7(2)
O4 C5 C4 109.6(2)
C6 C5 C4 100.4(2)
O4 C5 H5 112.8
C6 C5 H5 112.8
C4 C5 H5 112.8
O3 C6 C7 110.7(2)
O3 C6 C5 105.0(2)
C7 C6 C5 114.4(2)
O3 C6 H6 108.9
C7 C6 H6 108.9
C5 C6 H6 108.9
O5 C7 C8 111.9(2)
O5 C7 C6 106.0(2)
C8 C7 C6 111.8(2)
O5 C7 H7 109.1
C8 C7 H7 109.1
C6 C7 H7 109.1
C9 C8 C13 118.6(3)
C9 C8 C7 120.6(3)
C13 C8 C7 120.8(2)
C10 C9 C8 120.8(4)
C10 C9 H9 119.6
C8 C9 H9 119.6
C11 C10 C9 120.7(4)
C11 C10 H10 119.6
C9 C10 H10 119.6
C10 C11 C12 120.1(4)
C10 C11 H11 120
C12 C11 H11 120
C11 C12 C13 119.5(4)
C11 C12 H12 120.3
C13 C12 H12 120.3
C8 C13 C12 120.3(3)
C8 C13 H13 119.9
C12 C13 H13 119.9
O4 C14 H14A 109.5
O4 C14 H14B 109.5
H14A C14 H14B 109.5
O4 C14 H14C 109.5
H14A C14 H14C 109.5
H14B C14 H14C 109.5
O5 C15 H15A 109.5
O5 C15 H15B 109.5
H15A C15 H15B 109.5
O5 C15 H15C 109.5
H15A C15 H15C 109.5
H15B C15 H15C 109.5

loop_
_geom_bond_atom_site_label_1
_geom_bond_atom_site_label_2
_geom_bond_distance
O1 C1 1.185(6)
O2 C1 1.353(6)
O2 C4 1.453(5)
O3 C3 1.420(4)
O3 C6 1.429(4)
O4 C5 1.404(4)
O4 C14 1.414(5)
O5 C15 1.409(4)
O5 C7 1.424(3)
C1 C2 1.488(7)
C2 C3 1.504(5)
C2 H2A 0.97
C2 H2B 0.97
C3 C4 1.502(5)
C3 H3 0.98
C4 C5 1.526(4)
C4 H4 0.98
C5 C6 1.524(4)
C5 H5 0.98
C6 C7 1.514(4)
C6 H6 0.98
C7 C8 1.508(4)
C7 H7 0.98
C8 C9 1.385(4)
C8 C13 1.387(5)
C9 C10 1.380(6)
C9 H9 0.93
C10 C11 1.352(7)
C10 H10 0.93
C11 C12 1.391(8)
C11 H11 0.93
C12 C13 1.396(6)
C12 H12 0.93
C13 H13 0.93
C14 H14A 0.96
C14 H14B 0.96
C14 H14C 0.96
C15 H15A 0.96
C15 H15B 0.96
C15 H15C 0.96

loop_
_geom_torsion_atom_site_label_1
_geom_torsion_atom_site_label_2
_geom_torsion_atom_site_label_3
_geom_torsion_atom_site_label_4
_geom_torsion
C4 O2 C1 O1 -178.6(5)
C4 O2 C1 C2 2.0(5)
O1 C1 C2 C3 161.7(6)
O2 C1 C2 C3 -18.9(5)
C6 O3 C3 C4 2.2(4)
C6 O3 C3 C2 113.2(3)
C1 C2 C3 O3 -86.2(4)
C1 C2 C3 C4 27.3(5)
C1 O2 C4 C3 15.8(4)
C1 O2 C4 C5 126.6(3)
O3 C3 C4 O2 90.4(3)
C2 C3 C4 O2 -26.3(4)
O3 C3 C4 C5 -24.8(3)
C2 C3 C4 C5 -141.5(3)
C14 O4 C5 C6 166.8(4)
C14 O4 C5 C4 -84.9(5)
O2 C4 C5 O4 171.0(2)
C3 C4 C5 O4 -77.0(3)
O2 C4 C5 C6 -75.8(3)
C3 C4 C5 C6 36.1(3)
C3 O3 C6 C7 145.4(3)
C3 O3 C6 C5 21.4(3)
O4 C5 C6 O3 79.2(3)
C4 C5 C6 O3 -35.3(3)
O4 C5 C6 C7 -42.3(3)
C4 C5 C6 C7 -156.9(3)
C15 O5 C7 C8 67.6(3)
C15 O5 C7 C6 -170.4(3)
O3 C6 C7 O5 58.8(3)
C5 C6 C7 O5 177.1(2)
O3 C6 C7 C8 -179.1(2)
C5 C6 C7 C8 -60.8(3)
O5 C7 C8 C9 -121.4(3)
C6 C7 C8 C9 120.0(3)
O5 C7 C8 C13 57.9(3)
C6 C7 C8 C13 -60.7(3)
C13 C8 C9 C10 -0.8(5)
C7 C8 C9 C10 178.5(3)
C8 C9 C10 C11 0.5(6)
C9 C10 C11 C12 0.9(6)
C10 C11 C12 C13 -1.8(6)
C9 C8 C13 C12 -0.2(4)
C7 C8 C13 C12 -179.5(3)
C11 C12 C13 C8 1.5(5)
